data_1503654
loop_
_publ_author_name
'Wang, Xiang-Shan'
'Wu, Jian-Rong'
'Zhou, Jie'
'Tu, Shu-Jiang'

_publ_section_title
;
 Green Method for the Synthesis of Highly Substituted Cyclohexa-1,3-diene,
 Polyhydroindene, Polyhydronaphthalene, Isochromene, Isothiochromene, and
 Isoquinoline Derivatives in Ionic Liquids
;
_journal_issue 6
_journal_name_full 'Journal of Combinatorial Chemistry'
_journal_page_first 1011
_journal_paper_doi 10.1021/cc9000482
_journal_volume 11
_journal_year 2009
_chemical_formula_sum 'C27 H17 F N4'
_chemical_formula_weight 416.45
_chemical_name_systematic
; 
 ? 
;
_space_group_IT_number 14
_symmetry_cell_setting monoclinic
_symmetry_space_group_name_Hall '-P 2yn'
_symmetry_space_group_name_H-M 'P 1 21/n 1'
_atom_sites_solution_hydrogens geom
_atom_sites_solution_primary direct
_atom_sites_solution_secondary difmap
_audit_creation_method SHELXL-97
_cell_angle_alpha 90.00
_cell_angle_beta 91.134(4)
_cell_angle_gamma 90.00
_cell_formula_units_Z 4
_cell_length_a 10.721(2)
_cell_length_b 14.430(3)
_cell_length_c 14.681(3)
_cell_measurement_reflns_used 2350
_cell_measurement_temperature 294(2)
_cell_measurement_theta_max 22.28
_cell_measurement_theta_min 2.37
_cell_volume 2270.8(8)
_computing_cell_refinement 'Bruker SMART'
_computing_data_collection 'Bruker SMART'
_computing_data_reduction 'Bruker SAINT'
_computing_molecular_graphics 'Bruker SHELXTL'
_computing_publication_material 'Bruker SHELXTL'
_computing_structure_refinement 'SHELXL-97 (Sheldrick, 1997)'
_computing_structure_solution 'SHELXS-97 (Sheldrick, 1990)'
_diffrn_ambient_temperature 294(2)
_diffrn_measured_fraction_theta_full 0.994
_diffrn_measured_fraction_theta_max 0.994
_diffrn_measurement_device_type 'CCD area detector'
_diffrn_measurement_method 'phi and omega scans'
_diffrn_radiation_monochromator graphite
_diffrn_radiation_source 'fine-focus sealed tube'
_diffrn_radiation_type MoK\a
_diffrn_radiation_wavelength 0.71073
_diffrn_reflns_av_R_equivalents 0.0464
_diffrn_reflns_av_sigmaI/netI 0.0598
_diffrn_reflns_limit_h_max 13
_diffrn_reflns_limit_h_min -12
_diffrn_reflns_limit_k_max 17
_diffrn_reflns_limit_k_min -18
_diffrn_reflns_limit_l_max 11
_diffrn_reflns_limit_l_min -18
_diffrn_reflns_number 12821
_diffrn_reflns_theta_full 26.39
_diffrn_reflns_theta_max 26.39
_diffrn_reflns_theta_min 1.98
_exptl_absorpt_coefficient_mu 0.079
_exptl_absorpt_correction_T_max 0.9905
_exptl_absorpt_correction_T_min 0.9796
_exptl_absorpt_correction_type multi-scan
_exptl_absorpt_process_details SADABS
_exptl_crystal_density_diffrn 1.218
_exptl_crystal_density_meas ?
_exptl_crystal_density_method 'not measured'
_exptl_crystal_F_000 864
_exptl_crystal_size_max 0.26
_exptl_crystal_size_mid 0.24
_exptl_crystal_size_min 0.12
_refine_diff_density_max 0.156
_refine_diff_density_min -0.187
_refine_diff_density_rms 0.040
_refine_ls_extinction_method none
_refine_ls_goodness_of_fit_ref 0.990
_refine_ls_hydrogen_treatment mixed
_refine_ls_matrix_type full
_refine_ls_number_parameters 306
_refine_ls_number_reflns 4630
_refine_ls_number_restraints 59
_refine_ls_restrained_S_all 1.013
_refine_ls_R_factor_all 0.1139
_refine_ls_R_factor_gt 0.0476
_refine_ls_shift/su_max 0.003
_refine_ls_shift/su_mean 0.000
_refine_ls_structure_factor_coef Fsqd
_refine_ls_weighting_details 'calc w=1/[\s^2^(Fo^2^)+(0.0555P)^2^+0.1044P] where P=(Fo^2^+2Fc^2^)/3'
_refine_ls_weighting_scheme calc
_refine_ls_wR_factor_gt 0.1005
_refine_ls_wR_factor_ref 0.1263
_reflns_number_gt 2423
_reflns_number_total 4630
_reflns_threshold_expression >2sigma(I)
_cod_data_source_file cc9000482_si_005.cif
_cod_data_source_block 70706a
_cod_depositor_comments
;
The following automatic conversions were performed:

'_symmetry_cell_setting' value 'Monoclinic' changed to 'monoclinic'
according to /home/saulius/struct/CIF-dictionaries/cif_core.dic
dictionary named 'cif_core.dic' version 2.4.2 from
2011-04-26.

'_exptl_absorpt_correction_type' value 'MULTI-SCAN'
changed to 'multi-scan' according to
/home/saulius/struct/CIF-dictionaries/cif_core.dic dictionary named
'cif_core.dic' version 2.4.2 from 2011-04-26.

Automatic conversion script
Id: cif_fix_values 1715 2011-07-08 13:25:40Z adriana 

The following automatic conversions were performed:

'_exptl_crystal_density_meas' value 'NONE' was changed to '?' - the
value is perceived as not measured.

Automatic conversion script
Id: cif_fix_values 3008 2015-01-20 13:52:24Z robertas 
;
_cod_original_cell_volume 2270.8(7)
_cod_original_sg_symbol_H-M P2(1)/n
_cod_database_code 1503654

loop_
_symmetry_equiv_pos_as_xyz
'x, y, z'
'-x+1/2, y+1/2, -z+1/2'
'-x, -y, -z'
'x-1/2, -y-1/2, z-1/2'

loop_
_atom_site_label
_atom_site_type_symbol
_atom_site_fract_x
_atom_site_fract_y
_atom_site_fract_z
_atom_site_U_iso_or_equiv
_atom_site_adp_type
_atom_site_occupancy
_atom_site_symmetry_multiplicity
_atom_site_calc_flag
_atom_site_refinement_flags
_atom_site_disorder_assembly
_atom_site_disorder_group
N1 N -0.03835(11) 0.52390(9) 0.68645(8) 0.0586(4) Uani 1 1 d D . .
N2 N 0.15402(11) 0.46571(9) 0.50542(7) 0.0566(4) Uani 1 1 d . . .
N3 N 0.22640(14) 0.61826(9) 0.88091(9) 0.0787(5) Uani 1 1 d . . .
N4 N -0.13595(13) 0.52107(11) 0.90998(9) 0.0793(5) Uani 1 1 d . . .
C1 C 0.06519(12) 0.48813(9) 0.72433(8) 0.0396(4) Uani 1 1 d . . .
C2 C 0.16677(11) 0.45533(9) 0.68032(8) 0.0374(3) Uani 1 1 d . . .
C3 C 0.27215(11) 0.41010(8) 0.73004(8) 0.0357(3) Uani 1 1 d . . .
C4 C 0.25560(11) 0.37923(8) 0.81563(9) 0.0364(3) Uani 1 1 d . . .
C5 C 0.12802(11) 0.38837(9) 0.85844(8) 0.0394(4) Uani 1 1 d . . .
H5 H 0.1406 0.3894 0.9247 0.047 Uiso 1 1 calc R . .
C6 C 0.07420(12) 0.48524(9) 0.82876(8) 0.0407(4) Uani 1 1 d . . .
C7 C 0.16396(11) 0.46031(9) 0.58319(9) 0.0400(4) Uani 1 1 d . . .
C8 C 0.16165(14) 0.55993(10) 0.85862(9) 0.0511(4) Uani 1 1 d . . .
C9 C -0.04553(14) 0.50428(10) 0.87324(9) 0.0528(4) Uani 1 1 d . . .
F1 F -0.22585(12) 0.11127(10) 0.76630(11) 0.1172(5) Uani 0.85 1 d PDU A 1
F1' F -0.2525(6) 0.1397(5) 0.8097(6) 0.109(3) Uani 0.15 1 d PDU A 2
C10 C 0.03579(12) 0.31056(10) 0.83570(9) 0.0441(4) Uani 1 1 d U . .
C11 C -0.05593(15) 0.28781(12) 0.89682(12) 0.0719(5) Uani 1 1 d U A .
H11 H -0.0577 0.3170 0.9532 0.086 Uiso 1 1 calc R . .
C12 C -0.14580(16) 0.22125(14) 0.87425(15) 0.0941(7) Uani 1 1 d U . .
H12 H -0.2085 0.2063 0.9146 0.113 Uiso 1 1 calc R A 2
C13 C -0.13954(16) 0.17890(13) 0.79198(15) 0.0879(6) Uani 1 1 d DU A .
C14 C -0.04932(16) 0.19560(12) 0.73258(12) 0.0776(6) Uani 1 1 d U . .
H14 H -0.0463 0.1634 0.6778 0.093 Uiso 1 1 calc R A .
C15 C 0.03944(14) 0.26194(10) 0.75457(10) 0.0587(5) Uani 1 1 d U A .
H15 H 0.1029 0.2741 0.7140 0.070 Uiso 1 1 calc R . .
C16 C 0.35656(12) 0.34108(9) 0.87586(9) 0.0388(4) Uani 1 1 d . . .
C17 C 0.34322(13) 0.25646(10) 0.91968(10) 0.0557(4) Uani 1 1 d . . .
H17 H 0.2708 0.2219 0.9104 0.067 Uiso 1 1 calc R . .
C18 C 0.43713(14) 0.22304(11) 0.97721(11) 0.0649(5) Uani 1 1 d . . .
H18 H 0.4276 0.1661 1.0059 0.078 Uiso 1 1 calc R . .
C19 C 0.54376(14) 0.27362(11) 0.99191(11) 0.0631(5) Uani 1 1 d . . .
H19 H 0.6068 0.2507 1.0301 0.076 Uiso 1 1 calc R . .
C20 C 0.55753(14) 0.35764(12) 0.95057(11) 0.0661(5) Uani 1 1 d . . .
H20 H 0.6295 0.3923 0.9614 0.079 Uiso 1 1 calc R . .
C21 C 0.46473(13) 0.39157(10) 0.89251(10) 0.0558(4) Uani 1 1 d . . .
H21 H 0.4751 0.4488 0.8644 0.067 Uiso 1 1 calc R . .
C22 C 0.39213(11) 0.39884(9) 0.68141(8) 0.0397(4) Uani 1 1 d . . .
C23 C 0.45071(13) 0.47379(11) 0.64154(10) 0.0550(4) Uani 1 1 d . . .
H23 H 0.4128 0.5317 0.6422 0.066 Uiso 1 1 calc R . .
C24 C 0.56490(15) 0.46327(13) 0.60082(12) 0.0718(5) Uani 1 1 d . . .
H24 H 0.6038 0.5143 0.5752 0.086 Uiso 1 1 calc R . .
C25 C 0.62072(16) 0.37875(14) 0.59804(12) 0.0793(6) Uani 1 1 d . . .
H25 H 0.6978 0.3722 0.5708 0.095 Uiso 1 1 calc R . .
C26 C 0.56332(16) 0.30304(13) 0.63554(12) 0.0782(6) Uani 1 1 d . . .
H26 H 0.6010 0.2451 0.6329 0.094 Uiso 1 1 calc R . .
C27 C 0.44947(14) 0.31310(10) 0.67720(10) 0.0578(5) Uani 1 1 d . . .
H27 H 0.4111 0.2617 0.7026 0.069 Uiso 1 1 calc R . .
H1A H -0.1000(8) 0.5473(9) 0.7195(5) 0.079(5) Uiso 1 1 d D . .
H1B H -0.0493(12) 0.5276(10) 0.6263(4) 0.087(5) Uiso 1 1 d D . .

loop_
_atom_site_aniso_label
_atom_site_aniso_U_11
_atom_site_aniso_U_22
_atom_site_aniso_U_33
_atom_site_aniso_U_23
_atom_site_aniso_U_13
_atom_site_aniso_U_12
N1 0.0465(7) 0.0921(9) 0.0370(7) 0.0029(7) -0.0033(5) 0.0283(7)
N2 0.0484(7) 0.0863(9) 0.0350(6) 0.0025(7) -0.0017(5) 0.0004(7)
N3 0.0908(10) 0.0652(9) 0.0787(10) -0.0066(8) -0.0331(8) -0.0016(8)
N4 0.0679(9) 0.1109(11) 0.0597(8) -0.0013(8) 0.0134(7) 0.0317(8)
C1 0.0367(7) 0.0494(8) 0.0325(7) 0.0028(6) -0.0032(6) 0.0032(6)
C2 0.0327(7) 0.0504(8) 0.0290(7) 0.0013(6) -0.0016(6) 0.0005(6)
C3 0.0305(7) 0.0408(7) 0.0356(7) -0.0012(6) -0.0043(6) -0.0014(6)
C4 0.0337(7) 0.0393(7) 0.0359(7) 0.0020(6) -0.0043(6) -0.0010(6)
C5 0.0378(7) 0.0549(8) 0.0254(7) 0.0028(7) -0.0022(6) 0.0053(7)
C6 0.0376(7) 0.0539(8) 0.0304(7) -0.0044(7) -0.0032(6) 0.0080(7)
C7 0.0297(7) 0.0533(8) 0.0370(8) 0.0008(7) -0.0017(6) 0.0002(6)
C8 0.0597(9) 0.0551(9) 0.0381(8) -0.0047(7) -0.0107(7) 0.0084(8)
C9 0.0545(9) 0.0690(10) 0.0347(8) -0.0031(8) -0.0032(7) 0.0188(8)
F1 0.0797(8) 0.1260(10) 0.1460(12) -0.0089(9) 0.0056(8) -0.0652(7)
F1' 0.094(5) 0.114(5) 0.121(5) -0.014(4) 0.015(4) -0.051(4)
C10 0.0353(7) 0.0569(8) 0.0404(8) 0.0075(7) 0.0045(6) 0.0015(7)
C11 0.0654(10) 0.0778(11) 0.0735(11) 0.0068(10) 0.0314(9) -0.0024(9)
C12 0.0575(10) 0.0949(13) 0.1314(15) 0.0216(12) 0.0421(10) -0.0148(10)
C13 0.0536(10) 0.0952(13) 0.1147(15) 0.0142(12) -0.0035(10) -0.0353(10)
C14 0.0788(11) 0.0837(11) 0.0698(11) 0.0038(10) -0.0077(9) -0.0409(9)
C15 0.0576(9) 0.0700(10) 0.0486(9) 0.0021(8) 0.0061(7) -0.0227(8)
C16 0.0358(7) 0.0441(8) 0.0363(7) 0.0025(6) -0.0023(6) 0.0016(6)
C17 0.0427(8) 0.0578(9) 0.0665(10) 0.0190(8) -0.0070(7) -0.0048(7)
C18 0.0592(10) 0.0642(10) 0.0710(11) 0.0259(9) -0.0071(8) 0.0087(8)
C19 0.0482(9) 0.0812(11) 0.0593(10) 0.0186(9) -0.0138(7) 0.0090(8)
C20 0.0479(9) 0.0815(11) 0.0680(10) 0.0139(9) -0.0241(8) -0.0115(8)
C21 0.0513(9) 0.0567(9) 0.0587(9) 0.0124(8) -0.0182(7) -0.0098(8)
C22 0.0313(7) 0.0525(8) 0.0352(7) 0.0004(7) -0.0016(6) -0.0024(6)
C23 0.0442(8) 0.0608(9) 0.0604(9) 0.0078(8) 0.0078(7) -0.0025(7)
C24 0.0512(10) 0.0902(12) 0.0746(11) 0.0101(10) 0.0184(8) -0.0117(9)
C25 0.0480(10) 0.1114(14) 0.0792(12) -0.0078(12) 0.0227(9) 0.0013(10)
C26 0.0639(11) 0.0773(11) 0.0940(13) -0.0140(11) 0.0180(10) 0.0194(10)
C27 0.0508(9) 0.0544(9) 0.0684(10) -0.0080(8) 0.0098(8) 0.0033(8)

loop_
_atom_type_symbol
_atom_type_description
_atom_type_scat_dispersion_real
_atom_type_scat_dispersion_imag
_atom_type_scat_source
C C 0.0033 0.0016 'International Tables Vol C Tables 4.2.6.8 and 6.1.1.4'
H H 0.0000 0.0000 'International Tables Vol C Tables 4.2.6.8 and 6.1.1.4'
N N 0.0061 0.0033 'International Tables Vol C Tables 4.2.6.8 and 6.1.1.4'
F F 0.0171 0.0103 'International Tables Vol C Tables 4.2.6.8 and 6.1.1.4'

loop_
_geom_angle_atom_site_label_1
_geom_angle_atom_site_label_2
_geom_angle_atom_site_label_3
_geom_angle
C1 N1 H1A 122.6(6)
C1 N1 H1B 121.9(8)
H1A N1 H1B 115.5(9)
N1 C1 C2 127.05(12)
N1 C1 C6 117.50(11)
C2 C1 C6 115.42(11)
C1 C2 C7 117.07(11)
C1 C2 C3 121.84(11)
C7 C2 C3 120.95(11)
C4 C3 C2 119.39(11)
C4 C3 C22 122.72(11)
C2 C3 C22 117.87(11)
C3 C4 C16 124.61(12)
C3 C4 C5 119.48(11)
C16 C4 C5 115.80(11)
C4 C5 C10 115.39(11)
C4 C5 C6 106.90(10)
C10 C5 C6 111.14(10)
C4 C5 H5 107.7
C10 C5 H5 107.7
C6 C5 H5 107.7
C9 C6 C8 106.43(11)
C9 C6 C1 113.48(10)
C8 C6 C1 107.54(11)
C9 C6 C5 111.13(11)
C8 C6 C5 109.68(10)
C1 C6 C5 108.47(10)
N2 C7 C2 175.75(13)
N3 C8 C6 178.51(16)
N4 C9 C6 177.45(16)
C13 F1' C12 46.0(2)
C15 C10 C11 118.06(14)
C15 C10 C5 122.09(12)
C11 C10 C5 119.84(13)
C10 C11 C12 120.36(17)
C10 C11 H11 119.8
C12 C11 H11 119.8
C13 C12 C11 118.38(17)
C13 C12 F1' 46.4(2)
C11 C12 F1' 163.5(3)
C13 C12 H12 120.8
C11 C12 H12 120.8
F1' C12 H12 74.7
C14 C13 C12 123.29(17)
C14 C13 F1' 148.7(4)
C12 C13 F1' 87.5(4)
C14 C13 F1 115.81(18)
C12 C13 F1 120.85(17)
F1' C13 F1 34.3(4)
C13 C14 C15 118.40(17)
C13 C14 H14 120.8
C15 C14 H14 120.8
C14 C15 C10 121.39(14)
C14 C15 H15 119.3
C10 C15 H15 119.3
C21 C16 C17 118.26(12)
C21 C16 C4 120.38(12)
C17 C16 C4 121.31(12)
C18 C17 C16 120.49(13)
C18 C17 H17 119.8
C16 C17 H17 119.8
C19 C18 C17 120.26(14)
C19 C18 H18 119.9
C17 C18 H18 119.9
C20 C19 C18 120.03(14)
C20 C19 H19 120.0
C18 C19 H19 120.0
C19 C20 C21 120.28(14)
C19 C20 H20 119.9
C21 C20 H20 119.9
C20 C21 C16 120.68(14)
C20 C21 H21 119.7
C16 C21 H21 119.7
C27 C22 C23 118.26(13)
C27 C22 C3 120.45(12)
C23 C22 C3 121.27(12)
C24 C23 C22 120.65(14)
C24 C23 H23 119.7
C22 C23 H23 119.7
C25 C24 C23 120.40(16)
C25 C24 H24 119.8
C23 C24 H24 119.8
C24 C25 C26 120.01(16)
C24 C25 H25 120.0
C26 C25 H25 120.0
C25 C26 C27 119.97(16)
C25 C26 H26 120.0
C27 C26 H26 120.0
C22 C27 C26 120.68(15)
C22 C27 H27 119.7
C26 C27 H27 119.7

loop_
_geom_bond_atom_site_label_1
_geom_bond_atom_site_label_2
_geom_bond_distance
N1 C1 1.3355(16)
N1 H1A 0.894(7)
N1 H1B 0.890(6)
N2 C7 1.1472(16)
N3 C8 1.1351(18)
N4 C9 1.1447(18)
C1 C2 1.3621(17)
C1 C6 1.5347(17)
C2 C7 1.4276(18)
C2 C3 1.4841(17)
C3 C4 1.3481(17)
C3 C22 1.4924(17)
C4 C16 1.4895(17)
C4 C5 1.5223(18)
C5 C10 1.5287(18)
C5 C6 1.5707(18)
C5 H5 0.9800
C6 C9 1.4774(19)
C6 C8 1.4888(19)
F1 C13 1.392(2)
F1' C13 1.366(6)
F1' C12 1.883(8)
C10 C15 1.3836(19)
C10 C11 1.384(2)
C11 C12 1.396(2)
C11 H11 0.9300
C12 C13 1.356(3)
C12 H12 0.9300
C13 C14 1.337(2)
C14 C15 1.383(2)
C14 H14 0.9300
C15 H15 0.9300
C16 C21 1.3872(19)
C16 C17 1.3889(19)
C17 C18 1.388(2)
C17 H17 0.9300
C18 C19 1.370(2)
C18 H18 0.9300
C19 C20 1.365(2)
C19 H19 0.9300
C20 C21 1.387(2)
C20 H20 0.9300
C21 H21 0.9300
C22 C27 1.3835(19)
C22 C23 1.3861(19)
C23 C24 1.381(2)
C23 H23 0.9300
C24 C25 1.360(2)
C24 H24 0.9300
C25 C26 1.374(2)
C25 H25 0.9300
C26 C27 1.384(2)
C26 H26 0.9300
C27 H27 0.9300

loop_
_geom_hbond_atom_site_label_D
_geom_hbond_atom_site_label_H
_geom_hbond_atom_site_label_A
_geom_hbond_distance_DH
_geom_hbond_distance_HA
_geom_hbond_distance_DA
_geom_hbond_angle_DHA
_geom_hbond_site_symmetry_A
N1 H1B N2 0.890(6) 2.219(8) 3.0589(16) 157.2(11) 3_566
N1 H1A F1 0.894(7) 2.097(8) 2.9208(18) 152.9(8) 2_456
N1 H1A F1' 0.894(7) 2.107(12) 2.799(6) 133.6(9) 2_456

loop_
_geom_torsion_atom_site_label_1
_geom_torsion_atom_site_label_2
_geom_torsion_atom_site_label_3
_geom_torsion_atom_site_label_4
_geom_torsion
N1 C1 C2 C7 0.8(2)
C6 C1 C2 C7 -177.55(11)
N1 C1 C2 C3 -174.91(13)
C6 C1 C2 C3 6.77(18)
C1 C2 C3 C4 17.12(19)
C7 C2 C3 C4 -158.39(12)
C1 C2 C3 C22 -164.30(12)
C7 C2 C3 C22 20.19(18)
C2 C3 C4 C16 -173.81(11)
C22 C3 C4 C16 7.7(2)
C2 C3 C4 C5 2.07(18)
C22 C3 C4 C5 -176.43(11)
C3 C4 C5 C10 84.50(15)
C16 C4 C5 C10 -99.26(13)
C3 C4 C5 C6 -39.65(15)
C16 C4 C5 C6 136.59(11)
N1 C1 C6 C9 12.56(18)
C2 C1 C6 C9 -168.95(12)
N1 C1 C6 C8 -104.88(14)
C2 C1 C6 C8 73.61(15)
N1 C1 C6 C5 136.57(12)
C2 C1 C6 C5 -44.94(15)
C4 C5 C6 C9 -175.26(10)
C10 C5 C6 C9 58.02(14)
C4 C5 C6 C8 -57.86(13)
C10 C5 C6 C8 175.42(11)
C4 C5 C6 C1 59.33(12)
C10 C5 C6 C1 -67.39(13)
C1 C2 C7 N2 -11(2)
C3 C2 C7 N2 165(2)
C9 C6 C8 N3 -49(6)
C1 C6 C8 N3 73(6)
C5 C6 C8 N3 -170(100)
C8 C6 C9 N4 -19(4)
C1 C6 C9 N4 -137(4)
C5 C6 C9 N4 100(4)
C4 C5 C10 C15 -29.20(18)
C6 C5 C10 C15 92.71(15)
C4 C5 C10 C11 151.66(13)
C6 C5 C10 C11 -86.44(15)
C15 C10 C11 C12 -3.5(2)
C5 C10 C11 C12 175.66(15)
C10 C11 C12 C13 1.0(3)
C10 C11 C12 F1' -20.0(10)
C13 F1' C12 C11 25.7(11)
C11 C12 C13 C14 2.2(3)
F1' C12 C13 C14 174.1(4)
C11 C12 C13 F1' -171.9(4)
C11 C12 C13 F1 179.28(16)
F1' C12 C13 F1 -8.8(4)
C12 F1' C13 C14 -170.5(7)
C12 F1' C13 F1 166.6(6)
C12 C13 C14 C15 -2.5(3)
F1' C13 C14 C15 166.1(7)
F1 C13 C14 C15 -179.79(15)
C13 C14 C15 C10 -0.2(3)
C11 C10 C15 C14 3.2(2)
C5 C10 C15 C14 -175.99(14)
C3 C4 C16 C21 53.59(19)
C5 C4 C16 C21 -122.43(14)
C3 C4 C16 C17 -129.12(15)
C5 C4 C16 C17 54.86(17)
C21 C16 C17 C18 -1.1(2)
C4 C16 C17 C18 -178.50(13)
C16 C17 C18 C19 0.5(2)
C17 C18 C19 C20 0.6(2)
C18 C19 C20 C21 -1.0(2)
C19 C20 C21 C16 0.3(2)
C17 C16 C21 C20 0.8(2)
C4 C16 C21 C20 178.14(14)
C4 C3 C22 C27 50.54(18)
C2 C3 C22 C27 -127.99(13)
C4 C3 C22 C23 -127.71(14)
C2 C3 C22 C23 53.76(17)
C27 C22 C23 C24 -1.6(2)
C3 C22 C23 C24 176.65(13)
C22 C23 C24 C25 1.0(2)
C23 C24 C25 C26 0.3(3)
C24 C25 C26 C27 -0.9(3)
C23 C22 C27 C26 1.0(2)
C3 C22 C27 C26 -177.25(13)
C25 C26 C27 C22 0.2(2)
